data_7250200
loop_
_publ_author_name
'Zorina-Tikhonova, Ekaterina N.'
'Matiukhina, Anna K.'
'Korlyukov, Alexander A.'
'Goloveshkin, Alexander S.'
'Babeshkin, Konstantin A.'
'Efimov, Nikolay N.'
'Alexandrov, Eugeny V.'
'Kiskin, Mikhail A.'
'Eremenko, Igor L.'

_publ_section_title
;
 The role of alkali metal cations in the construction of heterometallic
 NiII polymeric cyclopropane-1,1-dicarboxylates
;
_journal_issue 20
_journal_name_full CrystEngComm
_journal_page_first 3352
_journal_page_last 3361
_journal_paper_doi 10.1039/D4CE01319K
_journal_volume 27
_journal_year 2025
_chemical_formula_moiety 'C30 H52 Ni3 O38 Rb6, 3.5[H2O]'
_chemical_formula_sum 'C30 H59 Ni3 O41.5 Rb6'
_chemical_formula_weight 1772.72
_space_group_crystal_system triclinic
_space_group_IT_number 2
_space_group_name_Hall '-P 1'
_space_group_name_H-M_alt 'P -1'
_atom_sites_solution_hydrogens mixed
_audit_creation_date 2025-02-03
_audit_creation_method
;
Olex2 1.5
(compiled 2024.02.16 svn.r378c4104 for OlexSys, GUI svn.r6928)
;
_audit_update_record
;
2025-03-21 deposited with the CCDC.	2025-03-28 downloaded from the CCDC.
;
_cell_angle_alpha 78.142(2)
_cell_angle_beta 66.982(2)
_cell_angle_gamma 78.702(2)
_cell_formula_units_Z 1
_cell_length_a 10.5074(11)
_cell_length_b 12.4178(13)
_cell_length_c 12.4907(13)
_cell_measurement_reflns_used 787
_cell_measurement_temperature 120(2)
_cell_measurement_theta_max 25
_cell_measurement_theta_min 3
_cell_volume 1455.9(3)
_computing_cell_refinement 'Bruker SAINT'
_computing_data_collection 'Bruker APEX II'
_computing_data_reduction 'Bruker SAINT'
_computing_molecular_graphics 'Olex2 1.5 (Dolomanov et al., 2009)'
_computing_publication_material 'Olex2 1.5 (Dolomanov et al., 2009)'
_computing_structure_refinement 'XL  (Sheldrick, 2008)'
_computing_structure_solution 'SHELXS-97 (Sheldrick, 1997)'
_diffrn_ambient_temperature 120.15
_diffrn_measured_fraction_theta_full 1.000
_diffrn_measured_fraction_theta_max 0.997
_diffrn_measurement_device_type 'Bruker APEX II CCD area detector''
_diffrn_measurement_method 'omega scans'
_diffrn_radiation_type MoK\a
_diffrn_radiation_wavelength 0.71073
_diffrn_reflns_av_R_equivalents 0.0254
_diffrn_reflns_av_unetI/netI 0.0283
_diffrn_reflns_Laue_measured_fraction_full 1.000
_diffrn_reflns_Laue_measured_fraction_max 0.997
_diffrn_reflns_limit_h_max 15
_diffrn_reflns_limit_h_min -15
_diffrn_reflns_limit_k_max 17
_diffrn_reflns_limit_k_min -17
_diffrn_reflns_limit_l_max 17
_diffrn_reflns_limit_l_min -17
_diffrn_reflns_number 26265
_diffrn_reflns_point_group_measured_fraction_full 1.000
_diffrn_reflns_point_group_measured_fraction_max 0.997
_diffrn_reflns_theta_full 25.242
_diffrn_reflns_theta_max 30.647
_diffrn_reflns_theta_min 1.690
_exptl_absorpt_coefficient_mu 6.047
_exptl_absorpt_correction_T_max 0.7465
_exptl_absorpt_correction_T_min 0.5108
_exptl_absorpt_correction_type multi-scan
_exptl_absorpt_process_details SADABS
_exptl_crystal_colour 'light green'
_exptl_crystal_colour_modifier light
_exptl_crystal_colour_primary green
_exptl_crystal_density_diffrn 2.022
_exptl_crystal_description block
_exptl_crystal_F_000 877
_exptl_crystal_size_max 0.21
_exptl_crystal_size_mid 0.16
_exptl_crystal_size_min 0.13
_refine_diff_density_max 0.716
_refine_diff_density_min -0.409
_refine_diff_density_rms 0.080
_refine_ls_extinction_method none
_refine_ls_goodness_of_fit_ref 1.038
_refine_ls_hydrogen_treatment constr
_refine_ls_matrix_type full
_refine_ls_number_parameters 391
_refine_ls_number_reflns 8965
_refine_ls_number_restraints 8
_refine_ls_restrained_S_all 1.038
_refine_ls_R_factor_all 0.0280
_refine_ls_R_factor_gt 0.0210
_refine_ls_shift/su_max 0.002
_refine_ls_shift/su_mean 0.000
_refine_ls_structure_factor_coef Fsqd
_refine_ls_weighting_details 'w=1/[\s^2^(Fo^2^)+(0.0229P)^2^+0.4581P] where P=(Fo^2^+2Fc^2^)/3'
_refine_ls_weighting_scheme calc
_refine_ls_wR_factor_gt 0.0496
_refine_ls_wR_factor_ref 0.0517
_reflns_Friedel_coverage 0.000
_reflns_number_gt 7751
_reflns_number_total 8965
_reflns_threshold_expression 'I > 2\s(I)'
_cod_data_source_file d4ce01319k2.cif
_cod_data_source_block 96_2
_cod_depositor_comments 'Adding full bibliography for 7250200--7250203.cif.'
_cod_original_formula_sum 'C30 H59 Ni3 O41.50 Rb6'
_cod_database_code 7250200
_shelxl_version_number 2014/6
_shelx_space_group_comment
;
The symmetry employed for this shelxl refinement is uniquely defined
by the following loop, which should always be used as a source of
symmetry information in preference to the above space-group names.
They are only intended as comments.
;
_shelx_estimated_absorpt_t_max 0.507
_shelx_estimated_absorpt_t_min 0.363
_olex2_refinement_description
;
1. Fixed Uiso
 At 1.2 times of:
  All C(H,H) groups
 At 1.5 times of:
  All O(H,H) groups
2. Restrained distances
 O4W-H4WA
 0.87 with sigma of 0.002
 O7W-H7WB
 0.87 with sigma of 0.002
 H6WB-O6W
 0.87 with sigma of 0.002
 H5WB-O5W
 0.87 with sigma of 0.002
 O7W-H7WA
 0.87 with sigma of 0.002
 O4W-H4WB
 0.87 with sigma of 0.002
 O6W-H6WA
 0.87 with sigma of 0.002
 O5W-H5WA
 0.87 with sigma of 0.002
3.a Free rotating group:
 H1WA(H1WB), H2WA(H2WB), H3WA(H3WB), H4WA(H4WB), H5WA(H5WB), H6WA(H6WB),
 H7WA(H7WB)
3.b Secondary CH2 refined with riding coordinates:
 C4(H4A,H4B), C5(H5A,H5B), C9(H9A,H9B), C10(H10A,H10B), C14(H14A,H14B),
 C15(H15A,H15B)
;
_smtbx_masks_special_details
;
A solvent mask was calculated and 35 electrons were 
found in a volume of 94\%A^3^ in 1 void per unit cell. 
This is consistent with the presence of 
3.5[H2O] per formula unit 
which account for 35 electrons 
per unit cell.
;
_smtbx_masks_void_probe_radius 1.2
_smtbx_masks_void_truncation_radius 1.2
_olex2_submission_special_instructions 'No special instructions were received'

loop_
_space_group_symop_operation_xyz
'x, y, z'
'-x, -y, -z'

loop_
_atom_site_label
_atom_site_type_symbol
_atom_site_fract_x
_atom_site_fract_y
_atom_site_fract_z
_atom_site_U_iso_or_equiv
_atom_site_adp_type
_atom_site_occupancy
_atom_site_site_symmetry_order
_atom_site_calc_flag
_atom_site_refinement_flags_posn
_atom_site_refinement_flags_adp
_atom_site_refinement_flags_occupancy
_atom_site_disorder_assembly
_atom_site_disorder_group
Rb1 Rb 0.66423(2) 0.68924(2) 0.58811(2) 0.01498(4) Uani 1 1 d . . . . .
Rb2 Rb 0.69117(2) 0.36243(2) 0.71878(2) 0.01581(4) Uani 1 1 d . . . . .
Rb3 Rb 0.68558(2) 0.03253(2) 0.82573(2) 0.01617(4) Uani 1 1 d . . . . .
Ni1 Ni 1.0000 0.5000 0.5000 0.00976(6) Uani 1 2 d S . P . .
Ni2 Ni 0.47662(2) 0.80848(2) 0.38652(2) 0.01106(4) Uani 1 1 d . . . . .
O1 O 0.87921(11) 0.53685(10) 0.66180(10) 0.0144(2) Uani 1 1 d . . . . .
O1W O 0.98546(14) 0.66767(9) 0.43276(12) 0.0181(3) Uani 1 1 d . . . . .
H1WA H 1.0059 0.7151 0.4622 0.027 Uiso 1 1 d G U . . .
H1WB H 0.9602 0.6949 0.3825 0.027 Uiso 1 1 d G U . . .
O2 O 1.17117(11) 0.51369(9) 0.53030(10) 0.0124(2) Uani 1 1 d . . . . .
O2W O 0.47722(14) 0.63807(10) 0.43528(12) 0.0211(3) Uani 1 1 d . . . . .
H2WA H 0.4188 0.6063 0.4993 0.032 Uiso 1 1 d G U . . .
H2WB H 0.5486 0.6026 0.4153 0.032 Uiso 1 1 d G U . . .
O3 O 0.81966(13) 0.55761(13) 0.84698(11) 0.0252(3) Uani 1 1 d . . . . .
O3W O 0.47055(13) 0.97833(10) 0.32682(11) 0.0155(2) Uani 1 1 d . . . . .
H3WA H 0.3989 1.0186 0.3551 0.023 Uiso 1 1 d G U . . .
H3WB H 0.5419 1.0116 0.3164 0.023 Uiso 1 1 d G U . . .
O4 O 1.30180(12) 0.52675(10) 0.62794(10) 0.0151(2) Uani 1 1 d . . . . .
O4W O 0.76947(13) 0.87369(11) 0.64284(12) 0.0222(3) Uani 1 1 d D . . . .
H4WA H 0.7427 0.8315 0.7104 0.033 Uiso 1 1 d DG U . . .
H4WB H 0.8594 0.8595 0.6089 0.033 Uiso 1 1 d DG U . . .
O5 O 0.27082(11) 0.81941(10) 0.41864(10) 0.0136(2) Uani 1 1 d . . . . .
O5W O 0.64589(17) 0.75377(13) 0.85783(14) 0.0349(3) Uani 1 1 d D . . . .
H5WA H 0.6317 0.7732 0.9250 0.052 Uiso 1 1 d DG U . . .
H5WB H 0.6910 0.6879 0.8658 0.052 Uiso 1 1 d DG U . . .
O6 O 0.43254(12) 0.83249(11) 0.55195(10) 0.0174(2) Uani 1 1 d . . . . .
O6W O 0.46706(13) 0.54547(12) 0.75346(12) 0.0226(3) Uani 1 1 d D . . . .
H6WA H 0.4291 0.5552 0.8269 0.034 Uiso 1 1 d DG U . . .
H6WB H 0.3979 0.5432 0.7326 0.034 Uiso 1 1 d DG U . . .
O7 O 0.04814(12) 0.81468(10) 0.52878(11) 0.0170(2) Uani 1 1 d . . . . .
O7W O 0.82202(13) 0.19019(12) 0.85684(11) 0.0227(3) Uani 1 1 d D . . . .
H7WA H 0.7868 0.1985 0.9307 0.034 Uiso 1 1 d DG U . . .
H7WB H 0.9081 0.2020 0.8351 0.034 Uiso 1 1 d DG U . . .
O8 O 0.31657(12) 0.91779(11) 0.70807(11) 0.0193(3) Uani 1 1 d . . . . .
O9 O 0.52303(12) 0.78707(9) 0.21750(10) 0.0135(2) Uani 1 1 d . . . . .
O10 O 0.68149(12) 0.78274(10) 0.35591(10) 0.0153(2) Uani 1 1 d . . . . .
O11 O 0.61124(12) 0.87253(11) 0.03532(10) 0.0182(2) Uani 1 1 d . . . . .
O12 O 0.90782(12) 0.76375(10) 0.25259(10) 0.0171(2) Uani 1 1 d . . . . .
C1 C 0.91073(17) 0.54326(13) 0.74790(14) 0.0137(3) Uani 1 1 d . . . . .
C2 C 1.06039(16) 0.53545(13) 0.73689(13) 0.0119(3) Uani 1 1 d . . . . .
C3 C 1.18347(16) 0.52457(12) 0.62395(14) 0.0109(3) Uani 1 1 d . . . . .
C4 C 1.08106(19) 0.59769(15) 0.82219(15) 0.0184(3) Uani 1 1 d . . . . .
H4A H 1.1689 0.6306 0.7952 0.022 Uiso 1 1 calc R U . . .
H4B H 0.9980 0.6412 0.8731 0.022 Uiso 1 1 calc R U . . .
C5 C 1.08952(19) 0.47582(15) 0.84720(15) 0.0191(3) Uani 1 1 d . . . . .
H5A H 1.0118 0.4434 0.9137 0.023 Uiso 1 1 calc R U . . .
H5B H 1.1826 0.4328 0.8358 0.023 Uiso 1 1 calc R U . . .
C6 C 0.16741(16) 0.83400(13) 0.51343(14) 0.0120(3) Uani 1 1 d . . . . .
C7 C 0.18262(16) 0.88076(13) 0.60970(14) 0.0114(3) Uani 1 1 d . . . . .
C8 C 0.32035(16) 0.87718(13) 0.62251(14) 0.0132(3) Uani 1 1 d . . . . .
C9 C 0.07743(18) 0.98404(14) 0.64697(16) 0.0186(3) Uani 1 1 d . . . . .
H9A H 0.1090 1.0427 0.6701 0.022 Uiso 1 1 calc R U . . .
H9B H 0.0114 1.0114 0.6056 0.022 Uiso 1 1 calc R U . . .
C10 C 0.05873(17) 0.87737(15) 0.72650(15) 0.0178(3) Uani 1 1 d . . . . .
H10A H -0.0192 0.8387 0.7347 0.021 Uiso 1 1 calc R U . . .
H10B H 0.0784 0.8699 0.7992 0.021 Uiso 1 1 calc R U . . .
C11 C 0.78338(16) 0.78896(13) 0.25868(14) 0.0118(3) Uani 1 1 d . . . . .
C12 C 0.75878(16) 0.83199(13) 0.14543(13) 0.0115(3) Uani 1 1 d . . . . .
C13 C 0.62176(16) 0.83075(13) 0.13259(14) 0.0124(3) Uani 1 1 d . . . . .
C14 C 0.83978(18) 0.92924(14) 0.07262(15) 0.0180(3) Uani 1 1 d . . . . .
H14A H 0.7944 0.9883 0.0279 0.022 Uiso 1 1 calc R U . . .
H14B H 0.8986 0.9554 0.1050 0.022 Uiso 1 1 calc R U . . .
C15 C 0.88558(17) 0.81977(15) 0.03189(15) 0.0178(3) Uani 1 1 d . . . . .
H15A H 0.9731 0.7778 0.0388 0.021 Uiso 1 1 calc R U . . .
H15B H 0.8688 0.8107 -0.0383 0.021 Uiso 1 1 calc R U . . .

loop_
_atom_site_aniso_label
_atom_site_aniso_U_11
_atom_site_aniso_U_22
_atom_site_aniso_U_33
_atom_site_aniso_U_23
_atom_site_aniso_U_13
_atom_site_aniso_U_12
Rb1 0.01219(7) 0.01654(7) 0.01533(8) -0.00066(6) -0.00580(6) 0.00005(5)
Rb2 0.01294(7) 0.01561(7) 0.01873(8) -0.00029(6) -0.00568(6) -0.00402(6)
Rb3 0.01575(7) 0.01780(8) 0.01560(8) 0.00021(6) -0.00795(6) -0.00159(6)
Ni1 0.00835(12) 0.01198(13) 0.00926(13) -0.00101(10) -0.00365(10) -0.00159(10)
Ni2 0.00910(9) 0.01340(10) 0.00960(9) -0.00079(7) -0.00297(7) -0.00088(7)
O1 0.0106(5) 0.0200(6) 0.0130(5) -0.0039(4) -0.0040(4) -0.0019(4)
O1W 0.0279(7) 0.0128(6) 0.0210(7) 0.0015(5) -0.0180(6) -0.0039(5)
O2 0.0103(5) 0.0175(6) 0.0101(5) -0.0022(4) -0.0041(4) -0.0020(4)
O2W 0.0152(6) 0.0153(6) 0.0213(7) 0.0031(5) 0.0017(5) 0.0001(5)
O3 0.0147(6) 0.0455(9) 0.0129(6) -0.0094(6) 0.0009(5) -0.0052(6)
O3W 0.0122(5) 0.0138(6) 0.0220(6) -0.0020(5) -0.0080(5) -0.0018(4)
O4 0.0109(5) 0.0216(6) 0.0145(6) -0.0025(5) -0.0062(4) -0.0026(4)
O4W 0.0122(6) 0.0247(7) 0.0248(7) -0.0030(5) -0.0036(5) 0.0011(5)
O5 0.0101(5) 0.0188(6) 0.0117(5) -0.0037(4) -0.0033(4) -0.0014(4)
O5W 0.0416(9) 0.0340(8) 0.0273(8) 0.0022(6) -0.0156(7) -0.0010(7)
O6 0.0113(5) 0.0281(7) 0.0128(6) -0.0046(5) -0.0054(5) 0.0015(5)
O6W 0.0142(6) 0.0327(7) 0.0224(7) -0.0048(6) -0.0078(5) -0.0037(5)
O7 0.0099(5) 0.0234(6) 0.0198(6) -0.0087(5) -0.0044(5) -0.0027(5)
O7W 0.0174(6) 0.0345(7) 0.0176(6) 0.0008(5) -0.0071(5) -0.0096(6)
O8 0.0158(6) 0.0294(7) 0.0154(6) -0.0078(5) -0.0050(5) -0.0060(5)
O9 0.0133(5) 0.0156(5) 0.0115(5) -0.0006(4) -0.0039(4) -0.0041(4)
O10 0.0105(5) 0.0242(6) 0.0091(5) 0.0003(4) -0.0030(4) -0.0016(4)
O11 0.0171(6) 0.0249(6) 0.0124(6) 0.0021(5) -0.0070(5) -0.0035(5)
O12 0.0102(5) 0.0251(6) 0.0141(6) 0.0010(5) -0.0052(4) -0.0008(5)
C1 0.0128(7) 0.0147(7) 0.0122(7) -0.0019(6) -0.0023(6) -0.0033(6)
C2 0.0128(7) 0.0149(7) 0.0083(7) -0.0017(5) -0.0040(6) -0.0026(6)
C3 0.0113(7) 0.0090(7) 0.0123(7) -0.0013(5) -0.0046(6) -0.0008(5)
C4 0.0190(8) 0.0217(9) 0.0173(8) -0.0088(7) -0.0072(7) -0.0015(7)
C5 0.0227(9) 0.0226(9) 0.0118(8) -0.0012(6) -0.0077(7) -0.0007(7)
C6 0.0122(7) 0.0093(7) 0.0146(7) -0.0010(6) -0.0062(6) 0.0004(5)
C7 0.0093(7) 0.0127(7) 0.0115(7) -0.0020(5) -0.0029(6) -0.0014(5)
C8 0.0123(7) 0.0160(7) 0.0110(7) 0.0012(6) -0.0044(6) -0.0038(6)
C9 0.0181(8) 0.0174(8) 0.0220(9) -0.0097(7) -0.0086(7) 0.0040(6)
C10 0.0116(7) 0.0285(9) 0.0120(8) -0.0044(7) -0.0013(6) -0.0041(6)
C11 0.0120(7) 0.0117(7) 0.0111(7) -0.0007(5) -0.0035(6) -0.0021(6)
C12 0.0101(7) 0.0129(7) 0.0100(7) 0.0000(5) -0.0029(6) -0.0013(5)
C13 0.0122(7) 0.0121(7) 0.0120(7) -0.0025(6) -0.0037(6) 0.0001(6)
C14 0.0188(8) 0.0194(8) 0.0157(8) 0.0047(6) -0.0067(7) -0.0085(7)
C15 0.0131(7) 0.0271(9) 0.0104(7) -0.0031(6) -0.0007(6) -0.0031(7)

loop_
_atom_type_symbol
_atom_type_description
_atom_type_scat_dispersion_real
_atom_type_scat_dispersion_imag
_atom_type_scat_source
C C 0.0033 0.0016 'International Tables Vol C Tables 4.2.6.8 and 6.1.1.4'
H H 0.0000 0.0000 'International Tables Vol C Tables 4.2.6.8 and 6.1.1.4'
Ni Ni 0.3393 1.1124 'International Tables Vol C Tables 4.2.6.8 and 6.1.1.4'
O O 0.0106 0.0060 'International Tables Vol C Tables 4.2.6.8 and 6.1.1.4'
Rb Rb -0.9393 2.9676 'International Tables Vol C Tables 4.2.6.8 and 6.1.1.4'

loop_
_geom_angle_atom_site_label_1
_geom_angle_atom_site_label_2
_geom_angle_atom_site_label_3
_geom_angle
_geom_angle_site_symmetry_1
_geom_angle_site_symmetry_3
_geom_angle_publ_flag
O1 Rb1 O1W 56.35(3) . . ?
O1 Rb1 H1WB 69.6 . . ?
O1 Rb1 O2 56.69(3) . 2_766 ?
O1 Rb1 H2WB 117.1 . . ?
O1 Rb1 O4W 86.38(3) . . ?
O1 Rb1 H4WA 78.3(3) . . ?
O1W Rb1 H1WB 13.9 . . ?
O1W Rb1 H2WB 99.2 . . ?
O1W Rb1 H4WA 83.4(3) . . ?
H1WB Rb1 H2WB 89.2 . . ?
H1WB Rb1 H4WA 90.2 . . ?
O2 Rb1 O1W 55.65(3) 2_766 . ?
O2 Rb1 H1WB 57.1 2_766 . ?
O2 Rb1 H2WB 62.0 2_766 . ?
O2 Rb1 H4WA 130.3(3) 2_766 . ?
H2WB Rb1 H4WA 163.2 . . ?
O4W Rb1 O1W 75.70(3) . . ?
O4W Rb1 H1WB 79.3 . . ?
O4W Rb1 O2 129.33(3) . 2_766 ?
O4W Rb1 H2WB 148.5 . . ?
O4W Rb1 H4WA 16.65(5) . . ?
O6 Rb1 O1 171.79(3) . . ?
O6 Rb1 O1W 131.35(3) . . ?
O6 Rb1 H1WB 118.3 . . ?
O6 Rb1 O2 128.47(3) . 2_766 ?
O6 Rb1 H2WB 66.8 . . ?
O6 Rb1 O4W 92.94(4) . . ?
O6 Rb1 H4WA 99.0(3) . . ?
O6 Rb1 O6W 87.32(4) . . ?
O6W Rb1 O1 86.54(4) . . ?
O6W Rb1 O1W 137.31(3) . . ?
O6W Rb1 H1WB 144.3 . . ?
O6W Rb1 O2 87.75(4) . 2_766 ?
O6W Rb1 H2WB 78.2 . . ?
O6W Rb1 O4W 126.72(4) . . ?
O6W Rb1 H4WA 111.18(12) . . ?
O10 Rb1 O1 127.81(3) . . ?
O10 Rb1 O1W 74.36(3) . . ?
O10 Rb1 H1WB 60.4 . . ?
O10 Rb1 O2 82.97(3) . 2_766 ?
O10 Rb1 H2WB 51.4 . . ?
O10 Rb1 O4W 98.00(4) . . ?
O10 Rb1 H4WA 114.49(9) . . ?
O10 Rb1 O6 60.39(3) . . ?
O10 Rb1 O6W 126.85(4) . . ?
O1 Rb2 O1W 55.81(3) . 2_766 ?
O1 Rb2 O2 55.94(3) . 2_766 ?
O1 Rb2 O2W 120.76(3) . 2_666 ?
O2 Rb2 O1W 55.17(3) 2_766 2_766 ?
O2W Rb2 O1W 109.99(4) 2_666 2_766 ?
O2W Rb2 O2 69.43(3) 2_666 2_766 ?
O5 Rb2 O1 127.43(3) 2_666 . ?
O5 Rb2 O1W 75.59(3) 2_666 2_766 ?
O5 Rb2 O2 81.45(3) 2_666 2_766 ?
O5 Rb2 O2W 55.78(3) 2_666 2_666 ?
O6W Rb2 O1 85.44(4) . . ?
O6W Rb2 O1W 135.80(3) . 2_766 ?
O6W Rb2 O2 86.98(3) . 2_766 ?
O6W Rb2 O2W 69.67(4) . 2_666 ?
O6W Rb2 O5 124.90(3) . 2_666 ?
O6W Rb2 O7W 139.68(4) . . ?
O6W Rb2 O9 87.52(4) . 2_666 ?
O7W Rb2 O1 98.85(3) . . ?
O7W Rb2 O1W 73.41(3) . 2_766 ?
O7W Rb2 O2 128.51(3) . 2_766 ?
O7W Rb2 O2W 134.82(4) . 2_666 ?
O7W Rb2 O5 83.82(4) . 2_666 ?
O7W Rb2 O9 86.08(3) . 2_666 ?
O9 Rb2 O1 172.92(3) 2_666 . ?
O9 Rb2 O1W 130.94(3) 2_666 2_766 ?
O9 Rb2 O2 124.40(3) 2_666 2_766 ?
O9 Rb2 O2W 56.92(3) 2_666 2_666 ?
O9 Rb2 O5 57.90(3) 2_666 2_666 ?
O3W Rb3 O4W 53.96(3) 2_666 1_545 ?
O3W Rb3 O5 56.44(3) 2_666 2_666 ?
O3W Rb3 O5W 73.85(3) 2_666 1_545 ?
O3W Rb3 H7WA 143.6(4) 2_666 . ?
O3W Rb3 O11 77.01(3) 2_666 2_666 ?
O4W Rb3 O5 73.13(3) 1_545 2_666 ?
O4W Rb3 O5W 48.79(4) 1_545 1_545 ?
O4W Rb3 H7WA 146.4(2) 1_545 . ?
O5 Rb3 O5W 119.25(3) 2_666 1_545 ?
O5 Rb3 H7WA 95.7(3) 2_666 . ?
O5W Rb3 H7WA 141.9(4) 1_545 . ?
O7W Rb3 O3W 136.64(4) . 2_666 ?
O7W Rb3 O4W 133.24(4) . 1_545 ?
O7W Rb3 O5 83.22(3) . 2_666 ?
O7W Rb3 O5W 147.91(4) . 1_545 ?
O7W Rb3 H7WA 15.03(19) . . ?
O7W Rb3 O9 88.97(4) . 2_666 ?
O7W Rb3 O11 97.12(4) . 2_666 ?
O7W Rb3 O11 108.82(4) . 1_546 ?
O9 Rb3 O3W 57.10(3) 2_666 2_666 ?
O9 Rb3 O4W 109.01(3) 2_666 1_545 ?
O9 Rb3 O5 56.48(3) 2_666 2_666 ?
O9 Rb3 O5W 122.07(3) 2_666 1_545 ?
O9 Rb3 H7WA 88.9(4) 2_666 . ?
O9 Rb3 O11 43.40(3) 2_666 2_666 ?
O11 Rb3 O3W 111.58(3) 1_546 2_666 ?
O11 Rb3 O4W 98.56(4) 1_546 1_545 ?
O11 Rb3 O4W 125.89(3) 2_666 1_545 ?
O11 Rb3 O5 167.87(3) 1_546 2_666 ?
O11 Rb3 O5 99.80(3) 2_666 2_666 ?
O11 Rb3 O5W 100.70(4) 2_666 1_545 ?
O11 Rb3 O5W 50.64(4) 1_546 1_545 ?
O11 Rb3 H7WA 86.8(3) 2_666 . ?
O11 Rb3 H7WA 96.0(3) 1_546 . ?
O11 Rb3 O9 120.56(3) 1_546 2_666 ?
O11 Rb3 O11 77.67(4) 1_546 2_666 ?
Rb1 Ni1 Rb2 65.278(8) 2_766 2_766 ?
Ni1 Ni1 Rb1 0(4) 2_766 2_766 ?
Ni1 Ni1 Rb2 0(3) 2_766 2_766 ?
Ni1 Ni1 O1 0(10) 2_766 . ?
Ni1 Ni1 O1 0(10) 2_766 2_766 ?
Ni1 Ni1 O1W 0(10) 2_766 . ?
Ni1 Ni1 O1W 0(10) 2_766 2_766 ?
Ni1 Ni1 O2 0(10) 2_766 . ?
Ni1 Ni1 O2 0(10) 2_766 2_766 ?
O1 Ni1 Rb1 52.07(3) 2_766 2_766 ?
O1 Ni1 Rb1 127.93(3) . 2_766 ?
O1 Ni1 Rb2 52.52(3) 2_766 2_766 ?
O1 Ni1 Rb2 127.48(3) . 2_766 ?
O1 Ni1 O1 180.00(7) 2_766 . ?
O1 Ni1 O1W 89.99(5) . 2_766 ?
O1 Ni1 O1W 90.00(5) 2_766 2_766 ?
O1 Ni1 O1W 89.99(5) 2_766 . ?
O1 Ni1 O1W 90.01(5) . . ?
O1 Ni1 O2 89.74(4) 2_766 2_766 ?
O1 Ni1 O2 90.26(4) 2_766 . ?
O1 Ni1 O2 90.26(4) . 2_766 ?
O1 Ni1 O2 89.74(4) . . ?
O1W Ni1 Rb1 122.36(4) . 2_766 ?
O1W Ni1 Rb1 57.64(4) 2_766 2_766 ?
O1W Ni1 Rb2 122.92(4) 2_766 2_766 ?
O1W Ni1 Rb2 57.08(4) . 2_766 ?
O1W Ni1 O1W 180.0 . 2_766 ?
O2 Ni1 Rb1 54.87(3) . 2_766 ?
O2 Ni1 Rb1 125.13(3) 2_766 2_766 ?
O2 Ni1 Rb2 54.78(3) . 2_766 ?
O2 Ni1 Rb2 125.22(3) 2_766 2_766 ?
O2 Ni1 O1W 90.12(5) 2_766 . ?
O2 Ni1 O1W 89.88(5) . . ?
O2 Ni1 O1W 89.88(5) 2_766 2_766 ?
O2 Ni1 O1W 90.12(5) . 2_766 ?
O2 Ni1 O2 180.0 . 2_766 ?
O2W Ni2 Rb2 56.19(4) . 2_666 ?
O2W Ni2 Rb3 122.02(4) . 2_666 ?
O2W Ni2 O3W 175.34(5) . . ?
O3W Ni2 Rb2 119.27(3) . 2_666 ?
O3W Ni2 Rb3 53.41(3) . 2_666 ?
O5 Ni2 Rb2 53.38(3) . 2_666 ?
O5 Ni2 Rb3 57.29(3) . 2_666 ?
O5 Ni2 O2W 87.70(5) . . ?
O5 Ni2 O3W 89.96(5) . . ?
O5 Ni2 O9 90.43(5) . . ?
O6 Ni2 Rb2 128.29(4) . 2_666 ?
O6 Ni2 Rb3 127.97(4) . 2_666 ?
O6 Ni2 O2W 92.05(5) . . ?
O6 Ni2 O3W 91.98(5) . . ?
O6 Ni2 O5 90.07(5) . . ?
O6 Ni2 O9 178.84(5) . . ?
O9 Ni2 Rb2 52.77(3) . 2_666 ?
O9 Ni2 Rb3 51.63(3) . 2_666 ?
O9 Ni2 O2W 89.01(5) . . ?
O9 Ni2 O3W 86.98(5) . . ?
O10 Ni2 Rb2 122.43(4) . 2_666 ?
O10 Ni2 Rb3 125.17(3) . 2_666 ?
O10 Ni2 O2W 87.22(5) . . ?
O10 Ni2 O3W 95.05(5) . . ?
O10 Ni2 O5 174.81(5) . . ?
O10 Ni2 O6 91.12(5) . . ?
O10 Ni2 O9 88.47(5) . . ?
Rb1 O1 Rb2 85.47(3) . . ?
Ni1 O1 Rb1 95.50(4) 2_766 . ?
Ni1 O1 Rb1 95.50(4) . . ?
Ni1 O1 Rb2 95.40(4) 2_766 . ?
Ni1 O1 Rb2 95.40(4) . . ?
Ni1 O1 Ni1 0.0 2_766 . ?
C1 O1 Rb1 125.37(10) . . ?
C1 O1 Rb2 112.24(10) . . ?
C1 O1 Ni1 130.79(10) . 2_766 ?
C1 O1 Ni1 130.79(10) . . ?
Rb1 O1W Rb2 178.04(4) . 2_766 ?
Rb1 O1W H1WA 96.4(15) . . ?
Rb1 O1W H1WB 83.9 . . ?
Rb2 O1W H1WA 84.4(15) 2_766 . ?
Rb2 O1W H1WB 97.5 2_766 . ?
Ni1 O1W Rb1 88.56(4) 2_766 . ?
Ni1 O1W Rb1 88.56(4) . . ?
Ni1 O1W Rb2 89.49(4) . 2_766 ?
Ni1 O1W Rb2 89.49(4) 2_766 2_766 ?
Ni1 O1W Ni1 0.0 2_766 . ?
Ni1 O1W H1WA 121.1(14) 2_766 . ?
Ni1 O1W H1WA 121.1(14) . . ?
Ni1 O1W H1WB 126.6 . . ?
Ni1 O1W H1WB 126.6 2_766 . ?
H1WA O1W H1WB 112.2 . . ?
Rb1 O2 Rb2 82.47(3) 2_766 2_766 ?
Ni1 O2 Rb1 92.41(4) . 2_766 ?
Ni1 O2 Rb1 92.41(4) 2_766 2_766 ?
Ni1 O2 Rb2 92.87(4) 2_766 2_766 ?
Ni1 O2 Rb2 92.87(4) . 2_766 ?
Ni1 O2 Ni1 0.0 2_766 . ?
C3 O2 Rb1 117.72(9) . 2_766 ?
C3 O2 Rb2 127.65(9) . 2_766 ?
C3 O2 Ni1 130.10(10) . . ?
C3 O2 Ni1 130.10(10) . 2_766 ?
Rb2 O2W H2WA 95.3(15) 2_666 . ?
Rb2 O2W H2WB 112.7 2_666 . ?
Ni2 O2W Rb2 89.76(4) . 2_666 ?
Ni2 O2W H2WA 124.9(15) . . ?
Ni2 O2W H2WB 116.3 . . ?
H2WA O2W H2WB 111.9 . . ?
Rb3 O3W H3WA 78.5(15) 2_666 . ?
Rb3 O3W H3WB 133.8 2_666 . ?
Ni2 O3W Rb3 92.62(4) . 2_666 ?
Ni2 O3W H3WA 118.6(15) . . ?
Ni2 O3W H3WB 119.1 . . ?
H3WA O3W H3WB 109.0 . . ?
Rb1 O4W Rb3 140.97(5) . 1_565 ?
Rb1 O4W H4WA 77.7(16) . . ?
Rb1 O4W H4WB 102.8 . . ?
Rb3 O4W H4WA 75.3(15) 1_565 . ?
Rb3 O4W H4WB 112.4 1_565 . ?
H4WA O4W H4WB 108.9 . . ?
Rb2 O5 Rb3 82.66(3) 2_666 2_666 ?
Ni2 O5 Rb2 93.70(4) . 2_666 ?
Ni2 O5 Rb3 89.88(4) . 2_666 ?
C6 O5 Rb2 123.19(10) . 2_666 ?
C6 O5 Rb3 125.37(10) . 2_666 ?
C6 O5 Ni2 129.03(10) . . ?
Rb3 O5W H5WA 68.9(16) 1_565 . ?
Rb3 O5W H5WB 140.5 1_565 . ?
H5WA O5W H5WB 99.5 . . ?
Ni2 O6 Rb1 97.40(4) . . ?
C8 O6 Rb1 132.12(10) . . ?
C8 O6 Ni2 128.73(10) . . ?
Rb1 O6W Rb2 88.84(4) . . ?
Rb1 O6W H6WA 119.8(14) . . ?
Rb1 O6W H6WB 113.2 . . ?
Rb2 O6W H6WA 111.0(14) . . ?
Rb2 O6W H6WB 118.9 . . ?
H6WA O6W H6WB 105.3 . . ?
Rb2 O7W H7WA 111.2(15) . . ?
Rb2 O7W H7WB 107.3 . . ?
Rb3 O7W Rb2 89.45(4) . . ?
Rb3 O7W H7WA 108.1(13) . . ?
Rb3 O7W H7WB 135.9 . . ?
H7WA O7W H7WB 103.3 . . ?
Rb3 O9 Rb2 86.57(3) 2_666 2_666 ?
Ni2 O9 Rb2 94.07(4) . 2_666 ?
Ni2 O9 Rb3 95.45(4) . 2_666 ?
C13 O9 Rb2 144.10(10) . 2_666 ?
C13 O9 Rb3 91.87(9) . 2_666 ?
C13 O9 Ni2 121.75(10) . . ?
Ni2 O10 Rb1 97.69(4) . . ?
C11 O10 Rb1 132.16(10) . . ?
C11 O10 Ni2 129.09(10) . . ?
Rb3 O11 Rb3 102.33(4) 1_564 2_666 ?
C13 O11 Rb3 149.83(11) . 1_564 ?
C13 O11 Rb3 87.04(9) . 2_666 ?
O1 C1 C2 121.74(14) . . ?
O3 C1 O1 122.07(15) . . ?
O3 C1 C2 116.19(14) . . ?
C1 C2 C4 114.28(13) . . ?
C1 C2 C5 114.29(13) . . ?
C3 C2 C1 124.00(13) . . ?
C3 C2 C4 114.81(13) . . ?
C3 C2 C5 113.96(13) . . ?
C5 C2 C4 57.26(11) . . ?
O2 C3 O4 121.43(14) . . ?
O2 C3 C2 122.54(13) . . ?
O4 C3 C2 116.03(14) . . ?
C2 C4 H4A 117.6 . . ?
C2 C4 H4B 117.6 . . ?
H4A C4 H4B 114.7 . . ?
C5 C4 C2 61.34(11) . . ?
C5 C4 H4A 117.6 . . ?
C5 C4 H4B 117.6 . . ?
C2 C5 H5A 117.6 . . ?
C2 C5 H5B 117.6 . . ?
C4 C5 C2 61.40(11) . . ?
C4 C5 H5A 117.6 . . ?
C4 C5 H5B 117.6 . . ?
H5A C5 H5B 114.7 . . ?
O5 C6 C7 120.86(14) . . ?
O7 C6 O5 121.67(15) . . ?
O7 C6 C7 117.40(14) . . ?
C6 C7 C9 113.41(13) . . ?
C6 C7 C10 116.08(13) . . ?
C8 C7 C6 123.57(13) . . ?
C8 C7 C9 114.87(13) . . ?
C8 C7 C10 113.52(13) . . ?
C10 C7 C9 57.65(11) . . ?
O6 C8 C7 121.08(14) . . ?
O8 C8 O6 122.46(15) . . ?
O8 C8 C7 116.43(14) . . ?
C7 C9 H9A 117.7 . . ?
C7 C9 H9B 117.7 . . ?
H9A C9 H9B 114.8 . . ?
C10 C9 C7 60.79(11) . . ?
C10 C9 H9A 117.7 . . ?
C10 C9 H9B 117.7 . . ?
C7 C10 H10A 117.6 . . ?
C7 C10 H10B 117.6 . . ?
C9 C10 C7 61.56(11) . . ?
C9 C10 H10A 117.6 . . ?
C9 C10 H10B 117.6 . . ?
H10A C10 H10B 114.7 . . ?
O10 C11 C12 120.36(14) . . ?
O12 C11 O10 122.06(15) . . ?
O12 C11 C12 117.54(14) . . ?
C11 C12 C13 122.93(13) . . ?
C11 C12 C14 113.14(13) . . ?
C11 C12 C15 116.31(13) . . ?
C13 C12 C14 116.04(13) . . ?
C13 C12 C15 113.56(13) . . ?
C15 C12 C14 57.52(11) . . ?
O9 C13 Rb3 65.00(8) . 2_666 ?
O9 C13 C12 120.27(14) . . ?
O11 C13 Rb3 70.13(9) . 2_666 ?
O11 C13 O9 122.24(14) . . ?
O11 C13 C12 117.47(14) . . ?
C12 C13 Rb3 143.20(10) . 2_666 ?
C12 C14 H14A 117.7 . . ?
C12 C14 H14B 117.7 . . ?
H14A C14 H14B 114.8 . . ?
C15 C14 C12 61.07(11) . . ?
C15 C14 H14A 117.7 . . ?
C15 C14 H14B 117.7 . . ?
C12 C15 H15A 117.6 . . ?
C12 C15 H15B 117.6 . . ?
C14 C15 C12 61.41(11) . . ?
C14 C15 H15A 117.6 . . ?
C14 C15 H15B 117.6 . . ?
H15A C15 H15B 114.7 . . ?

loop_
_geom_bond_atom_site_label_1
_geom_bond_atom_site_label_2
_geom_bond_distance
_geom_bond_site_symmetry_2
_geom_bond_publ_flag
Rb1 O1 2.9607(12) . ?
Rb1 O1W 3.1571(14) . ?
Rb1 O2 3.0582(12) 2_766 ?
Rb1 O4W 3.0271(14) . ?
Rb1 O6 2.8509(12) . ?
Rb1 O6W 2.8865(13) . ?
Rb1 O10 2.8426(12) . ?
Rb2 O1 3.0075(12) . ?
Rb2 O1W 3.1672(14) 2_766 ?
Rb2 O2 3.0862(11) 2_766 ?
Rb2 O2W 3.0832(15) 2_666 ?
Rb2 O5 2.9846(12) 2_666 ?
Rb2 O6W 2.8999(14) . ?
Rb2 O7W 2.9367(14) . ?
Rb2 O9 2.9622(11) 2_666 ?
Rb3 O3W 2.9961(12) 2_666 ?
Rb3 O4W 3.0792(14) 1_545 ?
Rb3 O5 3.1364(12) 2_666 ?
Rb3 O7W 2.8084(13) . ?
Rb3 O9 2.9358(12) 2_666 ?
Rb3 O11 2.8779(12) 1_546 ?
Rb3 O11 3.0489(13) 2_666 ?
Ni1 O1 2.0127(11) . ?
Ni1 O1 2.0127(11) 2_766 ?
Ni1 O1W 2.0787(11) 2_766 ?
Ni1 O1W 2.0787(11) . ?
Ni1 O2 2.0213(11) 2_766 ?
Ni1 O2 2.0213(11) . ?
Ni2 O2W 2.0777(13) . ?
Ni2 O3W 2.0848(12) . ?
Ni2 O5 2.0210(11) . ?
Ni2 O6 2.0059(12) . ?
Ni2 O9 2.0348(12) . ?
Ni2 O10 2.0048(11) . ?
O1 Ni1 2.0127(11) 2_766 ?
O1 C1 1.2637(19) . ?
O1W Rb2 3.1672(14) 2_766 ?
O1W Ni1 2.0787(11) 2_766 ?
O1W H1WA 0.85(2) . ?
O1W H1WB 0.7666 . ?
O2 Rb1 3.0582(12) 2_766 ?
O2 Rb2 3.0861(11) 2_766 ?
O2 Ni1 2.0213(11) 2_766 ?
O2 C3 1.2623(19) . ?
O2W Rb2 3.0832(15) 2_666 ?
O2W H2WA 0.87(2) . ?
O2W H2WB 0.7671 . ?
O3 C1 1.256(2) . ?
O3W Rb3 2.9961(12) 2_666 ?
O3W H3WA 0.81(2) . ?
O3W H3WB 0.8789 . ?
O4 C3 1.2693(18) . ?
O4W Rb3 3.0792(14) 1_565 ?
O4W H4WA 0.870(2) . ?
O4W H4WB 0.8694 . ?
O5 Rb2 2.9846(12) 2_666 ?
O5 Rb3 3.1364(12) 2_666 ?
O5 C6 1.2729(19) . ?
O5W Rb3 3.4902(17) 1_565 ?
O5W H5WA 0.869(2) . ?
O5W H5WB 0.8695 . ?
O6 C8 1.268(2) . ?
O6W H6WA 0.870(2) . ?
O6W H6WB 0.8690 . ?
O7 C6 1.2553(19) . ?
O7W H7WA 0.870(2) . ?
O7W H7WB 0.8695 . ?
O8 C8 1.256(2) . ?
O9 Rb2 2.9621(11) 2_666 ?
O9 Rb3 2.9358(12) 2_666 ?
O9 C13 1.2723(19) . ?
O10 C11 1.2665(19) . ?
O11 Rb3 3.0489(13) 2_666 ?
O11 Rb3 2.8779(12) 1_564 ?
O11 C13 1.2574(19) . ?
O12 C11 1.2590(19) . ?
C1 C2 1.509(2) . ?
C2 C3 1.505(2) . ?
C2 C4 1.538(2) . ?
C2 C5 1.537(2) . ?
C4 H4A 0.9900 . ?
C4 H4B 0.9900 . ?
C4 C5 1.473(3) . ?
C5 H5A 0.9900 . ?
C5 H5B 0.9900 . ?
C6 C7 1.511(2) . ?
C7 C8 1.508(2) . ?
C7 C9 1.540(2) . ?
C7 C10 1.528(2) . ?
C9 H9A 0.9900 . ?
C9 H9B 0.9900 . ?
C9 C10 1.479(3) . ?
C10 H10A 0.9900 . ?
C10 H10B 0.9900 . ?
C11 C12 1.508(2) . ?
C12 C13 1.513(2) . ?
C12 C14 1.535(2) . ?
C12 C15 1.530(2) . ?
C13 Rb3 3.2375(16) 2_666 ?
C14 H14A 0.9900 . ?
C14 H14B 0.9900 . ?
C14 C15 1.475(2) . ?
C15 H15A 0.9900 . ?
C15 H15B 0.9900 . ?

loop_
_geom_hbond_atom_site_label_D
_geom_hbond_atom_site_label_H
_geom_hbond_atom_site_label_A
_geom_hbond_distance_DH
_geom_hbond_distance_HA
_geom_hbond_distance_DA
_geom_hbond_angle_DHA
_geom_hbond_site_symmetry_A
O1W H1WA O7 0.85(2) 1.83(2) 2.6822(17) 179(2) 1_655
O1W H1WB O12 0.77 1.90 2.6653(17) 176.8 .
O2W H2WA O4 0.87(2) 1.83(2) 2.6948(17) 174(2) 1_455
O2W H2WB O4 0.77 2.01 2.7518(17) 162.2 2_766
O3W H3WA O4W 0.81(2) 1.99(2) 2.7575(17) 157(2) 2_676
O3W H3WB O8 0.88 1.77 2.6448(17) 178.0 2_676
O4W H4WB O7 0.87 1.87 2.7325(17) 172.8 1_655
O6W H6WB O4 0.87 2.00 2.8222(17) 157.7 1_455
O7W H7WB O12 0.87 1.90 2.7449(17) 164.6 2_766

loop_
_geom_torsion_atom_site_label_1
_geom_torsion_atom_site_label_2
_geom_torsion_atom_site_label_3
_geom_torsion_atom_site_label_4
_geom_torsion
_geom_torsion_site_symmetry_1
_geom_torsion_site_symmetry_2
_geom_torsion_site_symmetry_3
_geom_torsion_site_symmetry_4
_geom_torsion_publ_flag
Rb1 O1 C1 O3 46.5(2) . . . . ?
Rb1 O1 C1 C2 -132.72(12) . . . . ?
Rb1 O2 C3 O4 56.33(17) 2_766 . . . ?
Rb1 O2 C3 C2 -123.55(13) 2_766 . . . ?
Rb1 O6 C8 O8 40.7(2) . . . . ?
Rb1 O6 C8 C7 -137.24(12) . . . . ?
Rb1 O10 C11 O12 -10.0(2) . . . . ?
Rb1 O10 C11 C12 172.55(10) . . . . ?
Rb2 O1 C1 O3 -54.17(19) . . . . ?
Rb2 O1 C1 C2 126.59(13) . . . . ?
Rb2 O2 C3 O4 -46.3(2) 2_766 . . . ?
Rb2 O2 C3 C2 133.84(12) 2_766 . . . ?
Rb2 O5 C6 O7 -34.8(2) 2_666 . . . ?
Rb2 O5 C6 C7 148.20(11) 2_666 . . . ?
Rb2 O9 C13 Rb3 86.74(15) 2_666 . . 2_666 ?
Rb2 O9 C13 O11 44.3(3) 2_666 . . . ?
Rb2 O9 C13 C12 -134.59(14) 2_666 . . . ?
Rb3 O5 C6 O7 71.30(18) 2_666 . . . ?
Rb3 O5 C6 C7 -105.71(14) 2_666 . . . ?
Rb3 O9 C13 O11 -42.48(16) 2_666 . . . ?
Rb3 O9 C13 C12 138.66(13) 2_666 . . . ?
Rb3 O11 C13 Rb3 109.7(2) 1_564 . . 2_666 ?
Rb3 O11 C13 O9 150.28(15) 1_564 . . . ?
Rb3 O11 C13 O9 40.60(15) 2_666 . . . ?
Rb3 O11 C13 C12 -30.8(3) 1_564 . . . ?
Rb3 O11 C13 C12 -140.51(13) 2_666 . . . ?
Ni1 O1 C1 O3 -173.31(12) . . . . ?
Ni1 O1 C1 O3 -173.31(12) 2_766 . . . ?
Ni1 O1 C1 C2 7.4(2) 2_766 . . . ?
Ni1 O1 C1 C2 7.4(2) . . . . ?
Ni1 O2 C3 O4 176.63(10) 2_766 . . . ?
Ni1 O2 C3 O4 176.63(10) . . . . ?
Ni1 O2 C3 C2 -3.2(2) . . . . ?
Ni1 O2 C3 C2 -3.2(2) 2_766 . . . ?
Ni2 O5 C6 O7 -163.80(11) . . . . ?
Ni2 O5 C6 C7 19.2(2) . . . . ?
Ni2 O6 C8 O8 -157.87(12) . . . . ?
Ni2 O6 C8 C7 24.2(2) . . . . ?
Ni2 O9 C13 Rb3 -97.59(9) . . . 2_666 ?
Ni2 O9 C13 O11 -140.07(13) . . . . ?
Ni2 O9 C13 C12 41.08(19) . . . . ?
Ni2 O10 C11 O12 -175.54(11) . . . . ?
Ni2 O10 C11 C12 7.0(2) . . . . ?
O1 C1 C2 C3 2.7(2) . . . . ?
O1 C1 C2 C4 152.00(15) . . . . ?
O1 C1 C2 C5 -144.58(16) . . . . ?
O3 C1 C2 C3 -176.55(15) . . . . ?
O3 C1 C2 C4 -27.3(2) . . . . ?
O3 C1 C2 C5 36.1(2) . . . . ?
O5 C6 C7 C8 -21.5(2) . . . . ?
O5 C6 C7 C9 125.33(16) . . . . ?
O5 C6 C7 C10 -170.60(14) . . . . ?
O7 C6 C7 C8 161.36(15) . . . . ?
O7 C6 C7 C9 -51.80(19) . . . . ?
O7 C6 C7 C10 12.3(2) . . . . ?
O10 C11 C12 C13 -22.6(2) . . . . ?
O10 C11 C12 C14 125.16(16) . . . . ?
O10 C11 C12 C15 -170.96(15) . . . . ?
O12 C11 C12 C13 159.86(15) . . . . ?
O12 C11 C12 C14 -52.39(19) . . . . ?
O12 C11 C12 C15 11.5(2) . . . . ?
C1 C2 C3 O2 -4.8(2) . . . . ?
C1 C2 C3 O4 175.28(14) . . . . ?
C1 C2 C4 C5 104.26(15) . . . . ?
C1 C2 C5 C4 -104.25(15) . . . . ?
C3 C2 C4 C5 -103.57(16) . . . . ?
C3 C2 C5 C4 105.08(15) . . . . ?
C4 C2 C3 O2 -153.96(15) . . . . ?
C4 C2 C3 O4 26.2(2) . . . . ?
C5 C2 C3 O2 142.57(15) . . . . ?
C5 C2 C3 O4 -37.31(19) . . . . ?
C6 C7 C8 O6 -0.8(2) . . . . ?
C6 C7 C8 O8 -178.87(15) . . . . ?
C6 C7 C9 C10 107.03(15) . . . . ?
C6 C7 C10 C9 -102.33(15) . . . . ?
C8 C7 C9 C10 -103.12(15) . . . . ?
C8 C7 C10 C9 105.50(15) . . . . ?
C9 C7 C8 O6 -147.22(16) . . . . ?
C9 C7 C8 O8 34.7(2) . . . . ?
C10 C7 C8 O6 148.98(15) . . . . ?
C10 C7 C8 O8 -29.1(2) . . . . ?
C11 C12 C13 Rb3 84.2(2) . . . 2_666 ?
C11 C12 C13 O9 -3.7(2) . . . . ?
C11 C12 C13 O11 177.42(14) . . . . ?
C11 C12 C14 C15 107.41(15) . . . . ?
C11 C12 C15 C14 -101.83(15) . . . . ?
C13 C12 C14 C15 -102.50(16) . . . . ?
C13 C12 C15 C14 106.87(15) . . . . ?
C14 C12 C13 Rb3 -62.7(2) . . . 2_666 ?
C14 C12 C13 O9 -150.56(15) . . . . ?
C14 C12 C13 O11 30.5(2) . . . . ?
C15 C12 C13 Rb3 -126.63(16) . . . 2_666 ?
C15 C12 C13 O9 145.47(15) . . . . ?
C15 C12 C13 O11 -33.4(2) . . . . ?

loop_
_smtbx_masks_void_nr
_smtbx_masks_void_average_x
_smtbx_masks_void_average_y
_smtbx_masks_void_average_z
_smtbx_masks_void_volume
_smtbx_masks_void_count_electrons
_smtbx_masks_void_content
1 0.500 0.500 0.000 93.9 35.1 '3.5 water'
